data_7041579
loop_
_publ_author_name
'Wu, Jianfeng'
'Lin, Shuang-Yan'
'Shen, Si'
'Li, Xiao-Lei'
'Zhao, Lang'
'Zhang, Li'
'Tang, Jinkui'

_publ_section_title
;
 Probing the magnetic relaxation and magnetic moment arrangement in a
 series of Dy4 squares.
;
_journal_issue 5
_journal_name_full 'Dalton transactions (Cambridge, England : 2003)'
_journal_page_first 1577
_journal_page_last 1584
_journal_paper_doi 10.1039/c6dt04456e
_journal_volume 46
_journal_year 2017
_chemical_formula_moiety 'C52 H60 Dy4 N6 O17 S2, 2(O), 4(H2 O)'
_chemical_formula_sum 'C52 H68 Dy4 N6 O23 S2'
_chemical_formula_weight 1859.24
_space_group_crystal_system triclinic
_space_group_IT_number 2
_space_group_name_Hall '-P 1'
_space_group_name_H-M_alt 'P -1'
_symmetry_space_group_name_Hall '-P 1'
_symmetry_space_group_name_H-M 'P -1'
_atom_sites_solution_hydrogens mixed
_atom_sites_solution_primary iterative
_audit_block_doi 10.5517/cc1k2kfm
_audit_creation_date 2016-12-18
_audit_creation_method
;
Olex2 1.2-alpha
(compiled 2016.12.12 svn.r3370 for OlexSys, GUI svn.r5273)
;
_audit_update_record
;
2016-12-18 deposited with the CCDC.
2016-12-26 downloaded from the CCDC.
;
_cell_angle_alpha 87.2500(10)
_cell_angle_beta 82.0570(10)
_cell_angle_gamma 68.6090(10)
_cell_formula_units_Z 1
_cell_length_a 10.1501(6)
_cell_length_b 12.5967(8)
_cell_length_c 13.2679(8)
_cell_measurement_reflns_used 5082
_cell_measurement_temperature 273(2)
_cell_measurement_theta_max 26.09
_cell_measurement_theta_min 2.32
_cell_volume 1564.38(17)
_computing_cell_refinement 'Bruker SMART'
_computing_data_collection 'Bruker SMART'
_computing_data_reduction 'Bruker SAINT'
_computing_molecular_graphics 'Olex2 (Dolomanov et al., 2009)'
_computing_publication_material 'Olex2 (Dolomanov et al., 2009)'
_computing_structure_refinement 'ShelXL (Sheldrick, 2015)'
_computing_structure_solution 'olex2.solve (Bourhis et al., 2015)'
_diffrn_ambient_temperature 273.15
_diffrn_measured_fraction_theta_full 0.990
_diffrn_measured_fraction_theta_max 0.990
_diffrn_measurement_device_type 'CCD area detector'
_diffrn_measurement_method 'phi and omega scans'
_diffrn_radiation_monochromator graphite
_diffrn_radiation_type MoK\a
_diffrn_radiation_wavelength 0.71073
_diffrn_reflns_av_R_equivalents 0.0276
_diffrn_reflns_av_unetI/netI 0.0551
_diffrn_reflns_Laue_measured_fraction_full 0.990
_diffrn_reflns_Laue_measured_fraction_max 0.990
_diffrn_reflns_limit_h_max 11
_diffrn_reflns_limit_h_min -12
_diffrn_reflns_limit_k_max 8
_diffrn_reflns_limit_k_min -15
_diffrn_reflns_limit_l_max 16
_diffrn_reflns_limit_l_min -16
_diffrn_reflns_number 9792
_diffrn_reflns_point_group_measured_fraction_full 0.990
_diffrn_reflns_point_group_measured_fraction_max 0.990
_diffrn_reflns_theta_full 25.242
_diffrn_reflns_theta_max 26.09
_diffrn_reflns_theta_min 1.55
_exptl_absorpt_coefficient_mu 4.869
_exptl_absorpt_correction_T_max 0.360
_exptl_absorpt_correction_T_min 0.339
_exptl_absorpt_correction_type multi-scan
_exptl_absorpt_process_details (sadabs;bruker,2000)
_exptl_crystal_colour yellow
_exptl_crystal_density_diffrn 1.974
_exptl_crystal_description block
_exptl_crystal_F_000 902
_exptl_crystal_size_max 0.23
_exptl_crystal_size_mid 0.22
_exptl_crystal_size_min 0.21
_refine_diff_density_max 2.420
_refine_diff_density_min -1.078
_refine_diff_density_rms 0.235
_refine_ls_extinction_method none
_refine_ls_goodness_of_fit_ref 1.105
_refine_ls_hydrogen_treatment mixed
_refine_ls_matrix_type full
_refine_ls_number_parameters 404
_refine_ls_number_reflns 6146
_refine_ls_number_restraints 30
_refine_ls_restrained_S_all 1.125
_refine_ls_R_factor_all 0.0557
_refine_ls_R_factor_gt 0.0445
_refine_ls_shift/su_max 0.001
_refine_ls_shift/su_mean 0.000
_refine_ls_structure_factor_coef Fsqd
_refine_ls_weighting_details 'w=1/[\s^2^(Fo^2^)+(0.0795P)^2^+0.1307P] where P=(Fo^2^+2Fc^2^)/3'
_refine_ls_weighting_scheme calc
_refine_ls_wR_factor_gt 0.1205
_refine_ls_wR_factor_ref 0.1375
_reflns_Friedel_coverage 0.000
_reflns_number_gt 5005
_reflns_number_total 6146
_reflns_threshold_expression 'I > 2\s(I)'
_cod_data_source_file c6dt04456e2.cif
_cod_data_source_block 1
_cod_depositor_comments
;
The following automatic conversions were performed:

'_exptl_absorpt_correction_type' value 'multi_scan' changed to
'multi-scan' according to
/usr/data/users/saulius/crontab/automatic-downloads/rss-feeds/RSC/lib/dictionaries/cif_core.dic
dictionary named 'cif_core.dic' version 2.4.2 from 2011-04-26.

Automatic conversion script
Id: cif_fix_values 4268 2015-11-12 08:31:59Z antanas 

 Adding full bibliography for 7041578--7041580.cif.
;
_cod_original_cell_volume 1564.39(17)
_cod_database_code 7041579
_shelx_shelxl_version_number 2014/7
_shelx_space_group_comment
;
The symmetry employed for this shelxl refinement is uniquely defined
by the following loop, which should always be used as a source of
symmetry information in preference to the above space-group names.
They are only intended as comments.
;
_olex2_refinement_description
;
1. Fixed Uiso
 At 1.2 times of:
  All C(H) groups, All C(H,H) groups
 At 1.5 times of:
  All C(H,H,H) groups, All O(H,H) groups
2. Restrained distances
 H12c-H12d = H11a-H11b
 1.35 with sigma of 0.02
 H12c-O12 = H12d-O12 = H11a-O11 = H11b-O11 = H3-O3 = H8a-O8
 0.82 with sigma of 0.02
 H8a-H24a = H8a-H24b = H3-H3a = H3-H3b
 2.3 with sigma of 0.02
3. Uiso/Uaniso restraints and constraints
Uanis(O10) \\sim Ueq, Uanis(O11) \\sim Ueq, Uanis(O12) \\sim Ueq: with sigma of
0.001 and sigma for terminal atoms of 0.02
4.a Riding coordinates:
 O11(H11a,H11b), O12(H12c,H12d)
4.b Secondary CH2 refined with riding coordinates:
 C1(H1a,H1b), C3(H3a,H3b), C12(H12a,H12b), C13(H13a,H13b), C14(H14a,H14b),
 C24(H24a,H24b), C25(H25a,H25b)
4.c Aromatic/amide H refined with riding coordinates:
 C5(H5), C7(H7), C8(H8), C9(H9), C16(H16), C17(H17), C18(H18), C21(H21)
4.d Idealised Me refined as rotating group:
 C4(H4a,H4b,H4c), C23(H23a,H23b,H23c)
;
_olex2_submission_special_instructions 'No special instructions were received'

loop_
_space_group_symop_operation_xyz
'x, y, z'
'-x, -y, -z'

loop_
_atom_site_label
_atom_site_type_symbol
_atom_site_fract_x
_atom_site_fract_y
_atom_site_fract_z
_atom_site_U_iso_or_equiv
_atom_site_adp_type
_atom_site_occupancy
_atom_site_site_symmetry_order
_atom_site_calc_flag
_atom_site_refinement_flags_posn
_atom_site_refinement_flags_adp
_atom_site_refinement_flags_occupancy
C1 C 0.2189(9) 0.6549(7) 0.4782(6) 0.028(2) Uani 1 1 d . . .
H1A H 0.3144 0.6559 0.4598 0.033 Uiso 1 1 calc R . .
H1B H 0.2034 0.6075 0.4291 0.033 Uiso 1 1 calc R . .
C2 C 0.2088(9) 0.6022(7) 0.5842(6) 0.029(2) Uani 1 1 d . . .
C3 C 0.0783(10) 0.5675(7) 0.6041(8) 0.037(2) Uani 1 1 d . . .
H3A H 0.0819 0.5159 0.5510 0.045 Uiso 1 1 calc DR . .
H3B H 0.0790 0.5278 0.6686 0.045 Uiso 1 1 calc DR . .
C4 C 0.3410(10) 0.4974(8) 0.5920(7) 0.036(2) Uani 1 1 d . . .
H4A H 0.4230 0.5193 0.5864 0.054 Uiso 1 1 calc GR . .
H4B H 0.3527 0.4453 0.5381 0.054 Uiso 1 1 calc GR . .
H4C H 0.3314 0.4611 0.6564 0.054 Uiso 1 1 calc GR . .
C5 C 0.2713(8) 0.6902(7) 0.7175(6) 0.030(2) Uani 1 1 d . . .
H5 H 0.3515 0.6239 0.7175 0.036 Uiso 1 1 calc R . .
C6 C 0.2533(8) 0.7798(7) 0.7872(6) 0.0241(18) Uani 1 1 d . . .
C7 C 0.3178(8) 0.7478(7) 0.8762(6) 0.028(2) Uani 1 1 d . . .
H7 H 0.3772 0.6727 0.8850 0.034 Uiso 1 1 calc R . .
C8 C 0.2923(9) 0.8301(7) 0.9529(6) 0.0275(19) Uani 1 1 d . . .
H8 H 0.3341 0.8090 1.0124 0.033 Uiso 1 1 calc R . .
C9 C 0.2070(8) 0.9395(7) 0.9392(6) 0.0254(18) Uani 1 1 d . . .
H9 H 0.1896 0.9928 0.9903 0.030 Uiso 1 1 calc R . .
C10 C 0.1445(8) 0.9741(7) 0.8501(6) 0.0220(17) Uani 1 1 d . . .
C11 C 0.1717(7) 0.8957(7) 0.7693(5) 0.0190(16) Uani 1 1 d . . .
C12 C 0.0257(8) 1.1703(7) 0.9045(6) 0.0213(17) Uani 1 1 d . . .
H12A H 0.0334 1.1375 0.9720 0.026 Uiso 1 1 calc R . .
H12B H -0.0702 1.2259 0.9045 0.026 Uiso 1 1 calc R . .
C13 C 0.1307(9) 1.2293(7) 0.8809(6) 0.0235(18) Uani 1 1 d . . .
H13A H 0.2269 1.1732 0.8757 0.028 Uiso 1 1 calc R . .
H13B H 0.1191 1.2811 0.9361 0.028 Uiso 1 1 calc R . .
C14 C 0.1101(9) 1.2963(7) 0.7813(6) 0.0236(18) Uani 1 1 d . . .
H14A H 0.0121 1.3492 0.7849 0.028 Uiso 1 1 calc R . .
H14B H 0.1717 1.3405 0.7727 0.028 Uiso 1 1 calc R . .
C15 C 0.2735(8) 1.1978(7) 0.6336(6) 0.0238(17) Uani 1 1 d . . .
C16 C 0.3902(9) 1.2180(7) 0.6586(7) 0.0286(19) Uani 1 1 d . . .
H16 H 0.3863 1.2478 0.7222 0.034 Uiso 1 1 calc R . .
C17 C 0.5115(9) 1.1942(8) 0.5901(7) 0.032(2) Uani 1 1 d . . .
H17 H 0.5914 1.2033 0.6093 0.038 Uiso 1 1 calc R . .
C18 C 0.5164(8) 1.1572(7) 0.4939(6) 0.0259(18) Uani 1 1 d . . .
H18 H 0.5976 1.1453 0.4472 0.031 Uiso 1 1 calc R . .
C19 C 0.3976(8) 1.1371(7) 0.4652(6) 0.0245(18) Uani 1 1 d . . .
C20 C 0.2766(8) 1.1515(7) 0.5392(6) 0.0226(17) Uani 1 1 d . . .
C21 C 0.4071(8) 1.1012(7) 0.3629(6) 0.0227(17) Uani 1 1 d . . .
H21 H 0.4973 1.0710 0.3258 0.027 Uiso 1 1 calc R . .
C22 C 0.3202(8) 1.0611(8) 0.2138(6) 0.0264(19) Uani 1 1 d . . .
C23 C 0.4705(8) 1.0251(9) 0.1586(7) 0.034(2) Uani 1 1 d . . .
H23A H 0.5021 1.0885 0.1550 0.051 Uiso 1 1 calc GR . .
H23B H 0.4718 1.0003 0.0910 0.051 Uiso 1 1 calc GR . .
H23C H 0.5328 0.9636 0.1947 0.051 Uiso 1 1 calc GR . .
C24 C 0.2224(8) 1.1569(8) 0.1538(6) 0.030(2) Uani 1 1 d . . .
H24A H 0.2540 1.2211 0.1486 0.036 Uiso 1 1 calc DR . .
H24B H 0.2263 1.1306 0.0855 0.036 Uiso 1 1 calc DR . .
C25 C 0.2728(8) 0.9589(7) 0.2254(6) 0.0256(18) Uani 1 1 d . . .
H25A H 0.2370 0.9499 0.1635 0.031 Uiso 1 1 calc R . .
H25B H 0.3548 0.8906 0.2341 0.031 Uiso 1 1 calc R . .
C26 C -0.3171(10) 1.3154(8) 0.7882(6) 0.031(2) Uani 1 1 d . . .
Dy1 Dy -0.01636(3) 1.12223(3) 0.65063(3) 0.01750(13) Uani 1 1 d . . .
Dy2 Dy -0.03885(4) 0.85371(3) 0.61625(3) 0.01817(13) Uani 1 1 d . . .
N1 N 0.1834(7) 0.6969(6) 0.6559(5) 0.0246(15) Uani 1 1 d . . .
N2 N 0.2992(7) 1.1079(6) 0.3188(5) 0.0217(14) Uani 1 1 d . . .
N3 N -0.2010(8) 1.2717(6) 0.7510(5) 0.0298(17) Uani 1 1 d . . .
O1 O 0.0000 1.0000 0.5000 0.033(2) Uani 1 2 d S T P
O2 O 0.1181(5) 0.7680(4) 0.4728(4) 0.0216(12) Uani 1 1 d . . .
O3 O -0.0504(6) 0.6661(5) 0.6065(5) 0.0314(14) Uani 1 1 d D . .
O4 O 0.1206(5) 0.9307(5) 0.6839(4) 0.0218(12) Uani 1 1 d . . .
O5 O 0.0490(5) 1.0813(5) 0.8319(4) 0.0213(12) Uani 1 1 d . . .
O6 O 0.1421(6) 1.2222(5) 0.6940(4) 0.0254(13) Uani 1 1 d . . .
O7 O 0.1683(5) 1.1232(4) 0.5231(4) 0.0192(11) Uani 1 1 d . . .
O8 O 0.0788(6) 1.1916(5) 0.2042(4) 0.0278(13) Uani 1 1 d D . .
O9 O 0.1666(5) 0.9698(4) 0.3082(4) 0.0207(12) Uani 1 1 d . . .
O10 O 0.7957(13) 0.5063(10) 0.9794(10) 0.119(4) Uani 1 1 d . U .
O11 O 0.9454(14) 0.4179(9) 0.1093(9) 0.121(5) Uani 1 1 d D U .
H11A H 0.8601 0.4355 0.0745 0.182 Uiso 1 1 d DR . .
H11B H 0.9831 0.4609 0.0745 0.182 Uiso 1 1 d DR . .
O12 O 0.7597(18) 0.5810(9) 0.7298(10) 0.150(6) Uani 1 1 d D U .
H12C H 0.7227 0.5680 0.7926 0.225 Uiso 1 1 d DR . .
H12D H 0.6684 0.6011 0.7047 0.225 Uiso 1 1 d DR . .
S1 S -0.4819(2) 1.3776(2) 0.84110(19) 0.0410(6) Uani 1 1 d . . .
H8A H 0.0168(18) 1.242(3) 0.178(3) 0.14(7) Uiso 1 1 d D . .
H3 H -0.1261(17) 0.657(2) 0.619(3) 0.08(5) Uiso 1 1 d D . .

loop_
_atom_site_aniso_label
_atom_site_aniso_U_11
_atom_site_aniso_U_22
_atom_site_aniso_U_33
_atom_site_aniso_U_23
_atom_site_aniso_U_13
_atom_site_aniso_U_12
C1 0.030(4) 0.029(5) 0.013(4) 0.006(3) -0.007(3) 0.003(4)
C2 0.035(5) 0.023(4) 0.024(4) -0.011(4) -0.003(4) -0.004(4)
C3 0.050(6) 0.022(5) 0.041(6) -0.002(4) -0.010(5) -0.014(4)
C4 0.044(5) 0.024(5) 0.030(5) 0.000(4) -0.015(4) 0.004(4)
C5 0.021(4) 0.022(4) 0.033(5) 0.005(4) -0.010(4) 0.009(4)
C6 0.018(4) 0.031(5) 0.023(4) -0.005(4) 0.000(3) -0.010(4)
C7 0.023(4) 0.023(4) 0.032(5) 0.008(4) -0.017(4) 0.002(4)
C8 0.030(4) 0.035(5) 0.018(4) 0.003(4) -0.008(3) -0.012(4)
C9 0.020(4) 0.033(5) 0.022(4) 0.006(4) -0.002(3) -0.010(4)
C10 0.023(4) 0.023(4) 0.024(4) -0.002(3) -0.001(3) -0.013(3)
C11 0.013(3) 0.026(4) 0.012(4) 0.002(3) -0.004(3) 0.000(3)
C12 0.022(4) 0.027(4) 0.011(4) -0.007(3) -0.001(3) -0.003(3)
C13 0.027(4) 0.017(4) 0.025(4) -0.004(3) -0.001(3) -0.006(3)
C14 0.037(5) 0.022(4) 0.016(4) -0.006(3) -0.002(3) -0.014(4)
C15 0.023(4) 0.022(4) 0.027(4) 0.000(3) 0.002(3) -0.011(3)
C16 0.030(4) 0.029(5) 0.033(5) 0.004(4) -0.007(4) -0.017(4)
C17 0.026(4) 0.038(5) 0.039(5) 0.015(4) -0.013(4) -0.020(4)
C18 0.023(4) 0.031(5) 0.025(4) -0.002(4) -0.005(3) -0.010(4)
C19 0.013(4) 0.024(4) 0.033(5) -0.006(4) 0.001(3) -0.003(3)
C20 0.023(4) 0.020(4) 0.027(4) -0.001(3) -0.004(3) -0.010(3)
C21 0.015(4) 0.021(4) 0.030(5) -0.003(3) 0.001(3) -0.005(3)
C22 0.022(4) 0.036(5) 0.023(4) 0.000(4) 0.001(3) -0.014(4)
C23 0.024(4) 0.050(6) 0.028(5) 0.003(4) 0.005(4) -0.017(4)
C24 0.021(4) 0.045(6) 0.019(4) 0.000(4) 0.008(3) -0.010(4)
C25 0.020(4) 0.034(5) 0.020(4) -0.003(4) 0.006(3) -0.008(4)
C26 0.034(5) 0.038(5) 0.020(4) 0.000(4) -0.008(4) -0.010(4)
Dy1 0.0151(2) 0.0198(2) 0.0155(2) -0.00138(15) -0.00131(14) -0.00383(15)
Dy2 0.0163(2) 0.0202(2) 0.0160(2) -0.00120(15) -0.00113(14) -0.00440(16)
N1 0.031(4) 0.020(4) 0.017(3) 0.001(3) -0.004(3) -0.003(3)
N2 0.023(3) 0.022(4) 0.018(3) -0.007(3) 0.006(3) -0.009(3)
N3 0.027(4) 0.033(4) 0.023(4) -0.005(3) -0.002(3) -0.002(3)
O1 0.065(6) 0.036(5) 0.013(4) 0.003(4) 0.000(4) -0.039(5)
O2 0.021(3) 0.019(3) 0.020(3) 0.000(2) -0.004(2) -0.001(2)
O3 0.028(3) 0.028(3) 0.036(4) 0.002(3) 0.000(3) -0.009(3)
O4 0.018(3) 0.026(3) 0.021(3) -0.004(2) 0.001(2) -0.008(2)
O5 0.019(3) 0.025(3) 0.018(3) 0.003(2) -0.007(2) -0.006(2)
O6 0.031(3) 0.030(3) 0.018(3) -0.004(2) 0.003(2) -0.016(3)
O7 0.016(3) 0.023(3) 0.018(3) 0.004(2) -0.009(2) -0.004(2)
O8 0.020(3) 0.036(3) 0.022(3) -0.002(3) 0.003(2) -0.006(3)
O9 0.016(3) 0.020(3) 0.024(3) -0.001(2) 0.003(2) -0.006(2)
O10 0.124(9) 0.106(9) 0.133(10) -0.031(7) 0.042(7) -0.065(7)
O11 0.164(10) 0.095(8) 0.109(8) -0.062(7) 0.063(7) -0.072(8)
O12 0.267(15) 0.059(7) 0.122(10) 0.000(7) 0.021(10) -0.072(9)
S1 0.0282(12) 0.0398(14) 0.0429(14) -0.0006(12) 0.0001(11) 0.0003(11)

loop_
_atom_type_symbol
_atom_type_description
_atom_type_scat_dispersion_real
_atom_type_scat_dispersion_imag
_atom_type_scat_source
C C 0.0033 0.0016 'International Tables Vol C Tables 4.2.6.8 and 6.1.1.4'
H H 0.0000 0.0000 'International Tables Vol C Tables 4.2.6.8 and 6.1.1.4'
Dy Dy -0.1892 4.4098 'International Tables Vol C Tables 4.2.6.8 and 6.1.1.4'
N N 0.0061 0.0033 'International Tables Vol C Tables 4.2.6.8 and 6.1.1.4'
O O 0.0106 0.0060 'International Tables Vol C Tables 4.2.6.8 and 6.1.1.4'
S S 0.1246 0.1234 'International Tables Vol C Tables 4.2.6.8 and 6.1.1.4'

loop_
_geom_angle_atom_site_label_1
_geom_angle_atom_site_label_2
_geom_angle_atom_site_label_3
_geom_angle
_geom_angle_site_symmetry_1
_geom_angle_site_symmetry_3
H1A C1 H1B 107.8 . .
C2 C1 H1A 109.0 . .
C2 C1 H1B 109.0 . .
O2 C1 H1A 109.0 . .
O2 C1 H1B 109.0 . .
O2 C1 C2 112.8(6) . .
C3 C2 C1 110.9(7) . .
C4 C2 C1 109.6(7) . .
C4 C2 C3 108.7(8) . .
N1 C2 C1 104.6(7) . .
N1 C2 C3 106.7(7) . .
N1 C2 C4 116.3(7) . .
C2 C3 H3A 109.6 . .
C2 C3 H3B 109.6 . .
H3A C3 H3B 108.1 . .
O3 C3 C2 110.5(7) . .
O3 C3 H3A 109.6 . .
O3 C3 H3B 109.6 . .
C2 C4 H4A 109.5 . .
C2 C4 H4B 109.5 . .
C2 C4 H4C 109.5 . .
H4A C4 H4B 109.5 . .
H4A C4 H4C 109.5 . .
H4B C4 H4C 109.5 . .
C6 C5 H5 118.3 . .
N1 C5 H5 118.3 . .
N1 C5 C6 123.4(7) . .
C7 C6 C5 117.0(8) . .
C7 C6 C11 120.6(7) . .
C11 C6 C5 122.4(7) . .
C6 C7 H7 120.1 . .
C6 C7 C8 119.9(7) . .
C8 C7 H7 120.1 . .
C7 C8 H8 120.1 . .
C9 C8 C7 119.8(7) . .
C9 C8 H8 120.1 . .
C8 C9 H9 119.3 . .
C8 C9 C10 121.4(8) . .
C10 C9 H9 119.3 . .
C9 C10 C11 120.9(7) . .
O5 C10 C9 125.6(7) . .
O5 C10 C11 113.4(7) . .
C6 C11 C10 117.1(7) . .
O4 C11 C6 122.6(7) . .
O4 C11 C10 120.3(7) . .
H12A C12 H12B 107.9 . .
C13 C12 H12A 109.1 . .
C13 C12 H12B 109.1 . .
O5 C12 H12A 109.1 . .
O5 C12 H12B 109.1 . .
O5 C12 C13 112.3(6) . .
C12 C13 H13A 109.3 . .
C12 C13 H13B 109.3 . .
C12 C13 C14 111.6(7) . .
H13A C13 H13B 108.0 . .
C14 C13 H13A 109.3 . .
C14 C13 H13B 109.3 . .
C13 C14 H14A 109.2 . .
C13 C14 H14B 109.2 . .
H14A C14 H14B 107.9 . .
O6 C14 C13 112.1(6) . .
O6 C14 H14A 109.2 . .
O6 C14 H14B 109.2 . .
C16 C15 C20 121.2(8) . .
C16 C15 O6 126.3(7) . .
O6 C15 C20 112.5(7) . .
C15 C16 H16 119.8 . .
C17 C16 C15 120.3(8) . .
C17 C16 H16 119.8 . .
C16 C17 H17 119.6 . .
C18 C17 C16 120.9(8) . .
C18 C17 H17 119.6 . .
C17 C18 H18 119.9 . .
C17 C18 C19 120.2(8) . .
C19 C18 H18 119.9 . .
C18 C19 C20 118.9(7) . .
C18 C19 C21 117.9(7) . .
C20 C19 C21 123.2(7) . .
C15 C20 C19 118.0(7) . .
O7 C20 C15 118.8(7) . .
O7 C20 C19 123.2(7) . .
C19 C21 H21 117.8 . .
N2 C21 C19 124.4(7) . .
N2 C21 H21 117.8 . .
C23 C22 C24 108.6(7) . .
C23 C22 C25 109.7(7) . .
C25 C22 C24 111.5(7) . .
N2 C22 C23 115.8(7) . .
N2 C22 C24 105.3(7) . .
N2 C22 C25 105.9(6) . .
C22 C23 H23A 109.5 . .
C22 C23 H23B 109.5 . .
C22 C23 H23C 109.5 . .
H23A C23 H23B 109.5 . .
H23A C23 H23C 109.5 . .
H23B C23 H23C 109.5 . .
C22 C24 H24A 109.8 . .
C22 C24 H24B 109.8 . .
H24A C24 H24B 108.2 . .
O8 C24 C22 109.6(7) . .
O8 C24 H24A 109.8 . .
O8 C24 H24B 109.8 . .
C22 C25 H25A 109.0 . .
C22 C25 H25B 109.0 . .
H25A C25 H25B 107.8 . .
O9 C25 C22 112.9(7) . .
O9 C25 H25A 109.0 . .
O9 C25 H25B 109.0 . .
N3 C26 S1 179.8(10) . .
Dy2 Dy1 Dy2 88.203(12) 2_576 .
N3 Dy1 Dy2 120.42(17) . 2_576
N3 Dy1 Dy2 122.56(19) . .
N3 Dy1 O1 136.65(17) . .
N3 Dy1 O5 76.1(2) . .
N3 Dy1 O6 83.9(2) . .
O1 Dy1 Dy2 44.075(8) . .
O1 Dy1 Dy2 44.128(8) . 2_576
O1 Dy1 O5 134.71(12) . .
O2 Dy1 Dy2 106.30(14) 2_576 .
O2 Dy1 Dy2 40.34(13) 2_576 2_576
O2 Dy1 N3 80.5(2) 2_576 .
O2 Dy1 O1 70.43(14) 2_576 .
O2 Dy1 O4 140.96(19) 2_576 .
O2 Dy1 O5 154.47(18) 2_576 .
O2 Dy1 O6 100.7(2) 2_576 .
O2 Dy1 O7 73.20(18) 2_576 .
O2 Dy1 O9 100.1(2) 2_576 2_576
O4 Dy1 Dy2 43.80(13) . .
O4 Dy1 Dy2 104.53(13) . 2_576
O4 Dy1 N3 133.7(2) . .
O4 Dy1 O1 70.84(13) . .
O4 Dy1 O5 64.57(17) . .
O4 Dy1 O6 101.26(19) . .
O5 Dy1 Dy2 157.65(12) . 2_576
O5 Dy1 Dy2 94.93(12) . .
O6 Dy1 Dy2 144.59(13) . .
O6 Dy1 Dy2 98.23(13) . 2_576
O6 Dy1 O1 131.86(12) . .
O6 Dy1 O5 66.92(18) . .
O7 Dy1 Dy2 102.56(13) . .
O7 Dy1 Dy2 41.67(11) . 2_576
O7 Dy1 N3 132.6(2) . .
O7 Dy1 O1 68.39(13) . .
O7 Dy1 O4 88.24(18) . .
O7 Dy1 O5 116.36(17) . .
O7 Dy1 O6 63.89(18) . .
O9 Dy1 Dy2 108.97(14) 2_576 2_576
O9 Dy1 Dy2 40.11(13) 2_576 .
O9 Dy1 N3 82.5(2) 2_576 .
O9 Dy1 O1 72.15(13) 2_576 .
O9 Dy1 O4 72.34(18) 2_576 .
O9 Dy1 O5 86.97(18) 2_576 .
O9 Dy1 O6 152.80(19) 2_576 .
O9 Dy1 O7 139.92(19) 2_576 .
Dy1 Dy2 Dy1 91.797(12) 2_576 .
N1 Dy2 Dy1 103.62(15) . 2_576
N1 Dy2 Dy1 110.63(16) . .
N1 Dy2 N2 130.9(2) . 2_576
N2 Dy2 Dy1 111.58(15) 2_576 2_576
N2 Dy2 Dy1 101.49(15) 2_576 .
O1 Dy2 Dy1 45.869(9) . .
O1 Dy2 Dy1 45.927(9) . 2_576
O1 Dy2 N1 114.98(16) . .
O1 Dy2 N2 114.04(15) . 2_576
O2 Dy2 Dy1 37.79(12) . 2_576
O2 Dy2 Dy1 108.25(14) . .
O2 Dy2 N1 66.06(19) . .
O2 Dy2 N2 136.01(19) . 2_576
O2 Dy2 O1 69.97(13) . .
O2 Dy2 O3 74.5(2) . .
O2 Dy2 O4 96.19(18) . .
O2 Dy2 O7 70.84(17) . 2_576
O2 Dy2 O8 137.34(19) . 2_576
O3 Dy2 Dy1 175.45(15) . .
O3 Dy2 Dy1 92.50(15) . 2_576
O3 Dy2 N1 66.8(2) . .
O3 Dy2 N2 78.3(2) . 2_576
O3 Dy2 O1 138.40(15) . .
O3 Dy2 O4 134.97(19) . .
O3 Dy2 O8 78.6(2) . 2_576
O4 Dy2 Dy1 41.84(13) . .
O4 Dy2 Dy1 106.67(13) . 2_576
O4 Dy2 N1 69.2(2) . .
O4 Dy2 N2 127.21(19) . 2_576
O4 Dy2 O1 70.76(13) . .
O7 Dy2 Dy1 105.26(13) 2_576 .
O7 Dy2 Dy1 41.43(13) 2_576 2_576
O7 Dy2 N1 130.31(19) 2_576 .
O7 Dy2 N2 70.53(19) 2_576 2_576
O7 Dy2 O1 69.57(13) 2_576 .
O7 Dy2 O3 79.0(2) 2_576 .
O7 Dy2 O4 140.32(19) 2_576 .
O7 Dy2 O8 134.78(19) 2_576 2_576
O8 Dy2 Dy1 97.10(15) 2_576 .
O8 Dy2 Dy1 171.10(15) 2_576 2_576
O8 Dy2 N1 73.2(2) 2_576 .
O8 Dy2 N2 66.7(2) 2_576 2_576
O8 Dy2 O1 142.97(15) 2_576 .
O8 Dy2 O4 80.19(19) 2_576 .
O9 Dy2 Dy1 111.09(13) 2_576 2_576
O9 Dy2 Dy1 38.22(13) 2_576 .
O9 Dy2 N1 131.6(2) 2_576 .
O9 Dy2 N2 63.90(19) 2_576 2_576
O9 Dy2 O1 72.16(13) 2_576 .
O9 Dy2 O2 142.09(19) 2_576 .
O9 Dy2 O3 140.51(19) 2_576 .
O9 Dy2 O4 69.20(17) 2_576 .
O9 Dy2 O7 97.76(18) 2_576 2_576
O9 Dy2 O8 76.4(2) 2_576 2_576
C2 N1 Dy2 106.5(5) . .
C5 N1 C2 121.0(7) . .
C5 N1 Dy2 132.4(6) . .
C21 N2 C22 120.6(6) . .
C21 N2 Dy2 133.1(5) . 2_576
C22 N2 Dy2 104.7(4) . 2_576
C26 N3 Dy1 152.0(7) . .
Dy1 O1 Dy1 180.0 2_576 .
Dy2 O1 Dy1 90.057(12) 2_576 2_576
Dy2 O1 Dy1 89.944(12) 2_576 .
Dy2 O1 Dy1 89.943(13) . 2_576
Dy2 O1 Dy1 90.056(13) . .
Dy2 O1 Dy2 180.0 2_576 .
C1 O2 Dy1 134.9(5) . 2_576
C1 O2 Dy2 120.3(4) . .
Dy1 O2 Dy2 101.88(19) 2_576 .
C3 O3 Dy2 119.4(5) . .
C3 O3 H3 118.2(19) . .
Dy2 O3 H3 121(2) . .
C11 O4 Dy1 123.9(5) . .
C11 O4 Dy2 122.3(5) . .
Dy1 O4 Dy2 94.36(18) . .
C10 O5 C12 117.7(6) . .
C10 O5 Dy1 116.8(4) . .
C12 O5 Dy1 122.9(4) . .
C14 O6 Dy1 124.2(5) . .
C15 O6 C14 118.4(6) . .
C15 O6 Dy1 117.2(5) . .
C20 O7 Dy1 123.7(5) . .
C20 O7 Dy2 133.4(5) . 2_576
Dy1 O7 Dy2 96.89(18) . 2_576
C24 O8 Dy2 118.9(5) . 2_576
C24 O8 H8A 118.1(19) . .
Dy2 O8 H8A 120(2) 2_576 .
C25 O9 Dy1 132.1(5) . 2_576
C25 O9 Dy2 120.3(5) . 2_576
Dy1 O9 Dy2 101.67(19) 2_576 2_576
H11A O11 H11B 98.5 . .
H12C O12 H12D 91.7 . .

loop_
_geom_bond_atom_site_label_1
_geom_bond_atom_site_label_2
_geom_bond_distance
_geom_bond_site_symmetry_2
C1 H1A 0.9700 .
C1 H1B 0.9700 .
C1 C2 1.533(12) .
C1 O2 1.424(9) .
C2 C3 1.526(12) .
C2 C4 1.512(11) .
C2 N1 1.488(10) .
C3 H3A 0.9700 .
C3 H3B 0.9700 .
C3 O3 1.435(10) .
C4 H4A 0.9600 .
C4 H4B 0.9600 .
C4 H4C 0.9600 .
C5 H5 0.9300 .
C5 C6 1.437(12) .
C5 N1 1.269(10) .
C6 C7 1.401(11) .
C6 C11 1.419(11) .
C7 H7 0.9300 .
C7 C8 1.418(12) .
C8 H8 0.9300 .
C8 C9 1.353(12) .
C9 H9 0.9300 .
C9 C10 1.395(11) .
C10 C11 1.422(11) .
C10 O5 1.379(9) .
C11 O4 1.301(9) .
C12 H12A 0.9700 .
C12 H12B 0.9700 .
C12 C13 1.500(11) .
C12 O5 1.444(9) .
C13 H13A 0.9700 .
C13 H13B 0.9700 .
C13 C14 1.531(11) .
C14 H14A 0.9700 .
C14 H14B 0.9700 .
C14 O6 1.448(9) .
C15 C16 1.384(11) .
C15 C20 1.398(11) .
C15 O6 1.394(9) .
C16 H16 0.9300 .
C16 C17 1.370(12) .
C17 H17 0.9300 .
C17 C18 1.368(12) .
C18 H18 0.9300 .
C18 C19 1.423(11) .
C19 C20 1.423(11) .
C19 C21 1.430(11) .
C20 O7 1.319(9) .
C21 H21 0.9300 .
C21 N2 1.286(10) .
C22 C23 1.512(11) .
C22 C24 1.526(12) .
C22 C25 1.524(12) .
C22 N2 1.496(10) .
C23 H23A 0.9600 .
C23 H23B 0.9600 .
C23 H23C 0.9600 .
C24 H24A 0.9700 .
C24 H24B 0.9700 .
C24 O8 1.434(9) .
C25 H25A 0.9700 .
C25 H25B 0.9700 .
C25 O9 1.403(9) .
C26 N3 1.152(11) .
C26 S1 1.636(9) .
Dy1 Dy2 3.5237(5) 2_576
Dy1 Dy2 3.5272(6) .
Dy1 N3 2.410(7) .
Dy1 O1 2.5316(4) .
Dy1 O2 2.206(5) 2_576
Dy1 O4 2.360(5) .
Dy1 O5 2.562(5) .
Dy1 O6 2.512(6) .
Dy1 O7 2.349(5) .
Dy1 O9 2.228(5) 2_576
Dy2 Dy1 3.5237(5) 2_576
Dy2 N1 2.499(6) .
Dy2 N2 2.537(6) 2_576
Dy2 O1 2.4535(4) .
Dy2 O2 2.331(5) .
Dy2 O3 2.418(6) .
Dy2 O4 2.448(5) .
Dy2 O7 2.360(5) 2_576
Dy2 O8 2.436(6) 2_576
Dy2 O9 2.320(5) 2_576
N2 Dy2 2.537(6) 2_576
O1 Dy1 2.5316(4) 2_576
O1 Dy2 2.4534(4) 2_576
O2 Dy1 2.206(5) 2_576
O3 H3 0.81(2) .
O7 Dy2 2.360(5) 2_576
O8 Dy2 2.436(6) 2_576
O8 H8A 0.82(2) .
O9 Dy1 2.228(5) 2_576
O9 Dy2 2.320(5) 2_576
O11 H11A 0.9863 .
O11 H11B 0.8554 .
O12 H12C 0.8988 .
O12 H12D 0.9700 .

loop_
_geom_torsion_atom_site_label_1
_geom_torsion_atom_site_label_2
_geom_torsion_atom_site_label_3
_geom_torsion_atom_site_label_4
_geom_torsion
_geom_torsion_site_symmetry_4
C1 C2 C3 O3 -64.7(9) .
C1 C2 N1 C5 -118.8(9) .
C1 C2 N1 Dy2 57.6(7) .
C2 C1 O2 Dy1 -156.3(5) 2_576
C2 C1 O2 Dy2 0.3(9) .
C2 C3 O3 Dy2 -12.9(9) .
C3 C2 N1 C5 123.6(9) .
C3 C2 N1 Dy2 -60.0(7) .
C4 C2 C3 O3 174.8(7) .
C4 C2 N1 C5 2.2(12) .
C4 C2 N1 Dy2 178.6(7) .
C5 C6 C7 C8 -173.6(8) .
C5 C6 C11 C10 171.1(8) .
C5 C6 C11 O4 -7.7(12) .
C6 C5 N1 C2 178.9(8) .
C6 C5 N1 Dy2 3.6(14) .
C6 C7 C8 C9 -0.7(13) .
C6 C11 O4 Dy1 179.8(5) .
C6 C11 O4 Dy2 57.5(9) .
C7 C6 C11 C10 -7.4(11) .
C7 C6 C11 O4 173.8(7) .
C7 C8 C9 C10 -1.0(13) .
C8 C9 C10 C11 -1.7(12) .
C8 C9 C10 O5 175.4(8) .
C9 C10 C11 C6 5.7(11) .
C9 C10 C11 O4 -175.4(7) .
C9 C10 O5 C12 9.1(11) .
C9 C10 O5 Dy1 171.6(6) .
C10 C11 O4 Dy1 1.0(10) .
C10 C11 O4 Dy2 -121.3(7) .
C11 C6 C7 C8 5.0(12) .
C11 C10 O5 C12 -173.6(6) .
C11 C10 O5 Dy1 -11.1(8) .
C12 C13 C14 O6 -65.6(9) .
C13 C12 O5 C10 87.3(8) .
C13 C12 O5 Dy1 -74.0(7) .
C13 C14 O6 C15 -101.3(8) .
C13 C14 O6 Dy1 74.0(8) .
C15 C16 C17 C18 4.3(13) .
C15 C20 O7 Dy1 -8.7(10) .
C15 C20 O7 Dy2 137.5(6) 2_576
C16 C15 C20 C19 -6.6(12) .
C16 C15 C20 O7 173.2(7) .
C16 C15 O6 C14 14.0(12) .
C16 C15 O6 Dy1 -161.7(7) .
C16 C17 C18 C19 -3.4(13) .
C17 C18 C19 C20 -2.5(13) .
C17 C18 C19 C21 178.5(8) .
C18 C19 C20 C15 7.3(12) .
C18 C19 C20 O7 -172.5(7) .
C18 C19 C21 N2 -161.3(8) .
C19 C20 O7 Dy1 171.1(6) .
C19 C20 O7 Dy2 -42.7(11) 2_576
C19 C21 N2 C22 -175.9(8) .
C19 C21 N2 Dy2 -12.8(13) 2_576
C20 C15 C16 C17 0.9(13) .
C20 C15 O6 C14 -164.3(7) .
C20 C15 O6 Dy1 20.1(9) .
C20 C19 C21 N2 19.7(13) .
C21 C19 C20 C15 -173.7(8) .
C21 C19 C20 O7 6.5(13) .
C22 C24 O8 Dy2 20.2(9) 2_576
C22 C25 O9 Dy1 164.0(5) 2_576
C22 C25 O9 Dy2 16.5(9) 2_576
C23 C22 C24 O8 179.4(7) .
C23 C22 C25 O9 154.9(7) .
C23 C22 N2 C21 -9.8(12) .
C23 C22 N2 Dy2 -177.2(6) 2_576
C24 C22 C25 O9 -84.8(8) .
C24 C22 N2 C21 -129.8(8) .
C24 C22 N2 Dy2 62.9(6) 2_576
C25 C22 C24 O8 58.4(9) .
C25 C22 N2 C21 111.9(8) .
C25 C22 N2 Dy2 -55.4(6) 2_576
N1 C2 C3 O3 48.7(9) .
N1 C5 C6 C7 153.8(9) .
N1 C5 C6 C11 -24.8(14) .
N2 C22 C24 O8 -56.0(8) .
N2 C22 C25 O9 29.3(9) .
O2 C1 C2 C3 74.9(9) .
O2 C1 C2 C4 -165.1(7) .
O2 C1 C2 N1 -39.7(9) .
O5 C10 C11 C6 -171.7(6) .
O5 C10 C11 O4 7.2(10) .
O5 C12 C13 C14 66.5(8) .
O6 C15 C16 C17 -177.2(8) .
O6 C15 C20 C19 171.7(7) .
O6 C15 C20 O7 -8.5(11) .

loop_
_smtbx_masks_void_nr
_smtbx_masks_void_average_x
_smtbx_masks_void_average_y
_smtbx_masks_void_average_z
_smtbx_masks_void_volume
_smtbx_masks_void_count_electrons
1 0.401 0.224 -0.020 16.5 0.0
2 0.599 0.776 0.020 16.5 0.0
